data_4075874
loop_
_publ_author_name
'Kazul'kin, Denis N.'
'Ryabov, Alexey N.'
'Izmer, Vyatcheslav V.'
'Churakov, Andrei V.'
'Beletskaya, Irina P.'
'Burns, Carol J.'
'Voskoboynikov, Alexander Z.'

_publ_section_title
;
 Zirconium Complexes Involving 2-Phosphorus-Substituted Indenyl Fragments
;
_journal_issue 12
_journal_name_full Organometallics
_journal_page_first 3024
_journal_paper_doi 10.1021/om050236h
_journal_volume 24
_journal_year 2005
_chemical_formula_moiety 'C22 H21 Cl2 P Zr'
_chemical_formula_sum 'C22 H21 Cl2 P Zr'
_chemical_formula_weight 478.48
_chemical_name_systematic
; 
 ? 
;
_space_group_IT_number 14
_symmetry_cell_setting monoclinic
_symmetry_space_group_name_Hall '-P 2ybc'
_symmetry_space_group_name_H-M 'P 1 21/c 1'
_atom_sites_solution_hydrogens geom
_atom_sites_solution_primary direct
_atom_sites_solution_secondary difmap
_audit_creation_method SHELXL-97
_cell_angle_alpha 90.00
_cell_angle_beta 102.098(4)
_cell_angle_gamma 90.00
_cell_formula_units_Z 4
_cell_length_a 8.5662(16)
_cell_length_b 20.264(4)
_cell_length_c 11.765(2)
_cell_measurement_reflns_used 938
_cell_measurement_temperature 120(2)
_cell_measurement_theta_max 29
_cell_measurement_theta_min 3
_cell_volume 1996.9(6)
_computing_cell_refinement 'SAINTPlus (Bruker, 1998b)'
_computing_data_collection 'SMART (Bruker, 1998a)'
_computing_data_reduction 'SAINTPlus (Bruker, 1998b)'
_computing_molecular_graphics 'SHELXTL ver. 5.1 (Sheldrick, 1998b)'
_computing_publication_material 'SHELXTL ver. 5.1 (Sheldrick, 1998b)'
_computing_structure_refinement 'SHELXTL ver. 5.1 (Sheldrick, 1998b)'
_computing_structure_solution 'SHELXTL ver. 5.1 (Sheldrick, 1998b)'
_diffrn_ambient_temperature 120(2)
_diffrn_measured_fraction_theta_full 0.994
_diffrn_measured_fraction_theta_max 0.994
_diffrn_measurement_device_type 'Bruker SMART 1000 CCD area detector'
_diffrn_measurement_method 'phi and omega scans'
_diffrn_radiation_monochromator graphite
_diffrn_radiation_source 'fine-focus sealed tube'
_diffrn_radiation_type MoK\a
_diffrn_radiation_wavelength 0.71073
_diffrn_reflns_av_R_equivalents 0.0374
_diffrn_reflns_av_sigmaI/netI 0.0511
_diffrn_reflns_limit_h_max 11
_diffrn_reflns_limit_h_min -12
_diffrn_reflns_limit_k_max 28
_diffrn_reflns_limit_k_min -27
_diffrn_reflns_limit_l_max 16
_diffrn_reflns_limit_l_min -16
_diffrn_reflns_number 23173
_diffrn_reflns_theta_full 30.03
_diffrn_reflns_theta_max 30.03
_diffrn_reflns_theta_min 2.01
_exptl_absorpt_coefficient_mu 0.902
_exptl_absorpt_correction_T_max 0.802
_exptl_absorpt_correction_T_min 0.621
_exptl_absorpt_correction_type multi-scan
_exptl_absorpt_process_details 'SADABS (Sheldrick, 1998a)'
_exptl_crystal_colour yellow
_exptl_crystal_density_diffrn 1.591
_exptl_crystal_density_method 'not measured'
_exptl_crystal_description prism
_exptl_crystal_F_000 968
_exptl_crystal_size_max 0.50
_exptl_crystal_size_mid 0.25
_exptl_crystal_size_min 0.10
_refine_diff_density_max 2.091
_refine_diff_density_min -0.614
_refine_diff_density_rms 0.165
_refine_ls_extinction_method none
_refine_ls_goodness_of_fit_ref 0.887
_refine_ls_hydrogen_treatment constr
_refine_ls_matrix_type full
_refine_ls_number_parameters 235
_refine_ls_number_reflns 5804
_refine_ls_number_restraints 0
_refine_ls_restrained_S_all 0.887
_refine_ls_R_factor_all 0.0824
_refine_ls_R_factor_gt 0.0573
_refine_ls_shift/su_max 0.001
_refine_ls_shift/su_mean 0.000
_refine_ls_structure_factor_coef Fsqd
_refine_ls_weighting_details 'calc w=1/[\s^2^(Fo^2^)+(0.0700P)^2^+10.0000P] where P=(Fo^2^+2Fc^2^)/3'
_refine_ls_weighting_scheme calc
_refine_ls_wR_factor_gt 0.1292
_refine_ls_wR_factor_ref 0.1430
_reflns_number_gt 4016
_reflns_number_total 5804
_reflns_threshold_expression I>2\s(I)
_cod_data_source_file om050236hsi20050329_122753.cif
_cod_data_source_block d167m
_cod_depositor_comments
;
The following automatic conversions were performed:

'_symmetry_cell_setting' value 'Monoclinic' changed to 'monoclinic'
according to /home/saulius/struct/CIF-dictionaries/cif_core.dic
dictionary named 'cif_core.dic' version 2.4.1 from 2010-06-29.

Automatic conversion script
Id: cif_fix_values 1715 2011-07-08 13:25:40Z adriana 
;
_cod_original_cell_volume 1997.0(7)
_cod_original_sg_symbol_H-M 'P 21/c'
_cod_database_code 4075874

loop_
_symmetry_equiv_pos_as_xyz
'x, y, z'
'-x, y+1/2, -z+1/2'
'-x, -y, -z'
'x, -y-1/2, z-1/2'

loop_
_atom_site_label
_atom_site_type_symbol
_atom_site_fract_x
_atom_site_fract_y
_atom_site_fract_z
_atom_site_U_iso_or_equiv
_atom_site_adp_type
_atom_site_occupancy
_atom_site_symmetry_multiplicity
_atom_site_calc_flag
_atom_site_refinement_flags
Zr1 Zr 0.23367(4) 0.609363(17) 0.70685(3) 0.01809(11) Uani 1 1 d .
Cl1 Cl 0.51863(11) 0.62296(5) 0.77021(8) 0.0286(2) Uani 1 1 d .
Cl2 Cl 0.20974(12) 0.49024(4) 0.68755(8) 0.0266(2) Uani 1 1 d .
P1 P -0.09850(11) 0.70169(5) 0.64511(8) 0.0210(2) Uani 1 1 d .
C1 C 0.0257(4) 0.66961(18) 0.7804(3) 0.0210(7) Uani 1 1 d .
C2 C 0.1760(5) 0.69159(18) 0.8461(3) 0.0224(7) Uani 1 1 d .
H2A H 0.2142 0.7383 0.8517 0.027 Uiso 1 1 calc R
C3 C 0.2410(5) 0.63926(19) 0.9248(3) 0.0227(7) Uani 1 1 d .
C4 C 0.3801(5) 0.6347(2) 1.0139(3) 0.0276(8) Uani 1 1 d .
H4A H 0.4508 0.6712 1.0316 0.033 Uiso 1 1 calc R
C5 C 0.4107(5) 0.5766(2) 1.0740(4) 0.0319(9) Uani 1 1 d .
H5A H 0.5028 0.5735 1.1348 0.038 Uiso 1 1 calc R
C6 C 0.3096(6) 0.5215(2) 1.0482(4) 0.0349(10) Uani 1 1 d .
H6A H 0.3352 0.4820 1.0918 0.042 Uiso 1 1 calc R
C7 C 0.1748(5) 0.5235(2) 0.9615(4) 0.0284(8) Uani 1 1 d .
H7A H 0.1089 0.4856 0.9435 0.034 Uiso 1 1 calc R
C8 C 0.1353(4) 0.58358(18) 0.8988(3) 0.0221(7) Uani 1 1 d .
C9 C 0.0064(4) 0.60355(19) 0.8089(3) 0.0198(7) Uani 1 1 d .
H9A H -0.0932 0.5773 0.7814 0.024 Uiso 1 1 calc R
C10 C 0.0574(4) 0.68020(18) 0.5659(3) 0.0211(7) Uani 1 1 d .
C11 C 0.2153(5) 0.70368(18) 0.5748(3) 0.0223(7) Uani 1 1 d .
H11A H 0.2522 0.7494 0.5985 0.027 Uiso 1 1 calc R
C12 C 0.2993(5) 0.65766(19) 0.5157(3) 0.0226(7) Uani 1 1 d .
C13 C 0.4539(5) 0.6586(2) 0.4910(4) 0.0296(9) Uani 1 1 d .
H13A H 0.5244 0.6945 0.5157 0.035 Uiso 1 1 calc R
C14 C 0.4996(6) 0.6069(2) 0.4311(4) 0.0336(10) Uani 1 1 d .
H14A H 0.6027 0.6074 0.4131 0.040 Uiso 1 1 calc R
C15 C 0.3965(6) 0.5520(2) 0.3947(4) 0.0339(10) Uani 1 1 d .
H15A H 0.4321 0.5168 0.3531 0.041 Uiso 1 1 calc R
C16 C 0.2477(5) 0.5495(2) 0.4188(3) 0.0277(8) Uani 1 1 d .
H16A H 0.1802 0.5126 0.3955 0.033 Uiso 1 1 calc R
C17 C 0.1951(4) 0.60348(18) 0.4798(3) 0.0203(7) Uani 1 1 d .
C18 C 0.0475(5) 0.61643(19) 0.5136(3) 0.0223(7) Uani 1 1 d .
H18A H -0.0526 0.5901 0.4892 0.027 Uiso 1 1 calc R
C19 C -0.1100(5) 0.79330(19) 0.6554(3) 0.0245(8) Uani 1 1 d .
C20 C -0.2275(6) 0.8047(2) 0.7359(4) 0.0343(10) Uani 1 1 d .
H20A H -0.2409 0.8521 0.7463 0.051 Uiso 1 1 calc R
H20B H -0.1855 0.7841 0.8116 0.051 Uiso 1 1 calc R
H20C H -0.3309 0.7849 0.7011 0.051 Uiso 1 1 calc R
C21 C 0.0407(5) 0.8333(2) 0.6995(4) 0.0318(9) Uani 1 1 d .
H21A H 0.0136 0.8802 0.6995 0.048 Uiso 1 1 calc R
H21B H 0.1162 0.8259 0.6487 0.048 Uiso 1 1 calc R
H21C H 0.0894 0.8194 0.7788 0.048 Uiso 1 1 calc R
C22 C -0.1858(5) 0.8161(2) 0.5319(4) 0.0281(8) Uani 1 1 d .
H22A H -0.1959 0.8643 0.5306 0.042 Uiso 1 1 calc R
H22B H -0.2918 0.7961 0.5078 0.042 Uiso 1 1 calc R
H22C H -0.1182 0.8024 0.4785 0.042 Uiso 1 1 calc R

loop_
_atom_site_aniso_label
_atom_site_aniso_U_11
_atom_site_aniso_U_22
_atom_site_aniso_U_33
_atom_site_aniso_U_23
_atom_site_aniso_U_13
_atom_site_aniso_U_12
Zr1 0.02063(18) 0.01663(17) 0.01687(17) 0.00020(12) 0.00363(12) 0.00166(13)
Cl1 0.0206(4) 0.0401(5) 0.0239(5) 0.0038(4) 0.0023(3) -0.0012(4)
Cl2 0.0377(5) 0.0163(4) 0.0272(5) -0.0014(3) 0.0099(4) 0.0013(3)
P1 0.0199(4) 0.0211(4) 0.0212(5) -0.0012(4) 0.0025(4) 0.0019(3)
C1 0.0219(17) 0.0218(17) 0.0188(16) -0.0023(14) 0.0035(14) 0.0033(14)
C2 0.0281(19) 0.0184(17) 0.0203(17) -0.0024(13) 0.0039(15) 0.0003(14)
C3 0.0248(18) 0.0235(18) 0.0199(17) -0.0039(14) 0.0049(14) 0.0022(14)
C4 0.0254(19) 0.034(2) 0.0232(19) -0.0029(16) 0.0033(15) 0.0025(16)
C5 0.031(2) 0.044(3) 0.0199(19) 0.0040(17) 0.0025(16) 0.0112(18)
C6 0.047(3) 0.033(2) 0.027(2) 0.0111(18) 0.0146(19) 0.015(2)
C7 0.036(2) 0.0233(19) 0.028(2) 0.0064(16) 0.0133(17) 0.0049(16)
C8 0.0232(18) 0.0207(17) 0.0258(18) 0.0014(14) 0.0130(15) 0.0026(14)
C9 0.0143(15) 0.0308(19) 0.0158(16) 0.0027(14) 0.0062(12) 0.0013(14)
C10 0.0243(18) 0.0211(17) 0.0168(16) 0.0019(13) 0.0018(13) 0.0058(14)
C11 0.0302(19) 0.0175(16) 0.0196(17) 0.0037(13) 0.0057(14) 0.0006(14)
C12 0.0292(19) 0.0230(18) 0.0166(17) 0.0039(14) 0.0073(14) 0.0044(15)
C13 0.030(2) 0.032(2) 0.028(2) 0.0052(17) 0.0095(17) 0.0016(17)
C14 0.033(2) 0.040(2) 0.031(2) 0.0082(19) 0.0154(18) 0.0093(19)
C15 0.049(3) 0.032(2) 0.023(2) 0.0023(17) 0.0128(19) 0.0169(19)
C16 0.036(2) 0.0254(19) 0.0200(18) -0.0008(15) 0.0031(16) 0.0041(16)
C17 0.0237(17) 0.0247(18) 0.0125(15) 0.0020(13) 0.0038(13) 0.0054(14)
C18 0.0228(18) 0.0261(19) 0.0162(16) -0.0004(14) 0.0001(13) 0.0031(14)
C19 0.0288(19) 0.0206(17) 0.0239(18) -0.0011(14) 0.0053(15) 0.0057(15)
C20 0.044(3) 0.029(2) 0.032(2) 0.0003(17) 0.0124(19) 0.0132(19)
C21 0.033(2) 0.0227(19) 0.035(2) -0.0041(16) -0.0032(18) 0.0030(16)
C22 0.032(2) 0.026(2) 0.0243(19) 0.0029(15) 0.0025(16) 0.0038(16)

loop_
_atom_type_symbol
_atom_type_description
_atom_type_scat_dispersion_real
_atom_type_scat_dispersion_imag
_atom_type_scat_source
C C 0.0033 0.0016 'International Tables Vol C Tables 4.2.6.8 and 6.1.1.4'
H H 0.0000 0.0000 'International Tables Vol C Tables 4.2.6.8 and 6.1.1.4'
P P 0.1023 0.0942 'International Tables Vol C Tables 4.2.6.8 and 6.1.1.4'
Cl Cl 0.1484 0.1585 'International Tables Vol C Tables 4.2.6.8 and 6.1.1.4'
Zr Zr -2.9673 0.5597 'International Tables Vol C Tables 4.2.6.8 and 6.1.1.4'

loop_
_geom_angle_atom_site_label_1
_geom_angle_atom_site_label_2
_geom_angle_atom_site_label_3
_geom_angle
Cl1 Zr1 Cl2 101.67(4)
Cl1 Zr1 C11 91.90(10)
Cl2 Zr1 C11 136.38(9)
Cl1 Zr1 C10 125.46(10)
Cl2 Zr1 C10 119.31(9)
C11 Zr1 C10 33.58(13)
Cl1 Zr1 C1 126.47(9)
Cl2 Zr1 C1 118.20(9)
C11 Zr1 C1 83.15(13)
C10 Zr1 C1 63.89(12)
Cl1 Zr1 C2 92.77(10)
Cl2 Zr1 C2 135.32(9)
C11 Zr1 C2 84.17(13)
C10 Zr1 C2 82.68(12)
C1 Zr1 C2 33.71(12)
Cl1 Zr1 C18 133.42(10)
Cl2 Zr1 C18 86.93(9)
C11 Zr1 C18 55.42(13)
C10 Zr1 C18 33.48(12)
C1 Zr1 C18 85.43(12)
C2 Zr1 C18 112.91(12)
Cl1 Zr1 C9 134.20(9)
Cl2 Zr1 C9 86.50(9)
C11 Zr1 C9 112.93(13)
C10 Zr1 C9 85.48(12)
C1 Zr1 C9 32.76(12)
C2 Zr1 C9 54.91(13)
C18 Zr1 C9 91.56(12)
Cl1 Zr1 C12 80.65(9)
Cl2 Zr1 C12 108.67(9)
C11 Zr1 C12 32.86(12)
C10 Zr1 C12 54.17(12)
C1 Zr1 C12 114.70(12)
C2 Zr1 C12 115.35(12)
C18 Zr1 C12 53.61(13)
C9 Zr1 C12 139.49(12)
Cl1 Zr1 C8 104.09(9)
Cl2 Zr1 C8 81.17(9)
C11 Zr1 C8 135.44(12)
C10 Zr1 C8 115.74(12)
C1 Zr1 C8 53.80(12)
C2 Zr1 C8 54.24(12)
C18 Zr1 C8 122.49(13)
C9 Zr1 C8 32.04(12)
C12 Zr1 C8 168.25(12)
Cl1 Zr1 C17 102.89(9)
Cl2 Zr1 C17 82.51(9)
C11 Zr1 C17 53.97(12)
C10 Zr1 C17 53.94(12)
C1 Zr1 C17 115.73(12)
C2 Zr1 C17 135.14(12)
C18 Zr1 C17 32.25(12)
C9 Zr1 C17 122.90(12)
C12 Zr1 C17 31.47(12)
C8 Zr1 C17 150.74(12)
Cl1 Zr1 C3 81.74(9)
Cl2 Zr1 C3 107.77(9)
C11 Zr1 C3 115.17(12)
C10 Zr1 C3 114.21(12)
C1 Zr1 C3 54.02(12)
C2 Zr1 C3 32.75(12)
C18 Zr1 C3 139.30(12)
C9 Zr1 C3 53.24(12)
C12 Zr1 C3 141.97(12)
C8 Zr1 C3 31.84(12)
C17 Zr1 C3 167.86(12)
C10 P1 C1 90.27(16)
C10 P1 C19 108.88(18)
C1 P1 C19 108.95(18)
C9 C1 C2 107.9(3)
C9 C1 P1 118.1(3)
C2 C1 P1 130.7(3)
C9 C1 Zr1 75.0(2)
C2 C1 Zr1 73.0(2)
P1 C1 Zr1 101.61(16)
C1 C2 C3 107.6(3)
C1 C2 Zr1 73.3(2)
C3 C2 Zr1 79.9(2)
C1 C2 H2A 125.3
C3 C2 H2A 125.3
Zr1 C2 H2A 125.3
C4 C3 C8 120.1(4)
C4 C3 C2 132.5(4)
C8 C3 C2 107.4(3)
C4 C3 Zr1 123.5(3)
C8 C3 Zr1 74.1(2)
C2 C3 Zr1 67.3(2)
C5 C4 C3 118.6(4)
C5 C4 H4A 120.7
C3 C4 H4A 120.7
C4 C5 C6 121.9(4)
C4 C5 H5A 119.0
C6 C5 H5A 119.0
C7 C6 C5 121.3(4)
C7 C6 H6A 119.3
C5 C6 H6A 119.3
C6 C7 C8 118.8(4)
C6 C7 H7A 120.6
C8 C7 H7A 120.6
C9 C8 C7 133.8(4)
C9 C8 C3 107.0(3)
C7 C8 C3 119.2(4)
C9 C8 Zr1 69.0(2)
C7 C8 Zr1 122.1(3)
C3 C8 Zr1 74.1(2)
C1 C9 C8 109.8(3)
C1 C9 Zr1 72.3(2)
C8 C9 Zr1 78.9(2)
C1 C9 H9A 124.6
C8 C9 H9A 124.6
Zr1 C9 H9A 124.6
C11 C10 C18 107.8(3)
C11 C10 P1 131.9(3)
C18 C10 P1 116.8(3)
C11 C10 Zr1 72.8(2)
C18 C10 Zr1 74.6(2)
P1 C10 Zr1 101.89(16)
C10 C11 C12 108.2(3)
C10 C11 Zr1 73.6(2)
C12 C11 Zr1 80.2(2)
C10 C11 H11A 125.0
C12 C11 H11A 125.0
Zr1 C11 H11A 125.0
C13 C12 C17 120.5(4)
C13 C12 C11 132.3(4)
C17 C12 C11 107.3(3)
C13 C12 Zr1 124.0(3)
C17 C12 Zr1 74.5(2)
C11 C12 Zr1 66.97(19)
C14 C13 C12 118.5(4)
C14 C13 H13A 120.8
C12 C13 H13A 120.8
C13 C14 C15 121.7(4)
C13 C14 H14A 119.1
C15 C14 H14A 119.1
C16 C15 C14 120.9(4)
C16 C15 H15A 119.6
C14 C15 H15A 119.6
C15 C16 C17 118.8(4)
C15 C16 H16A 120.6
C17 C16 H16A 120.6
C12 C17 C18 108.2(3)
C12 C17 C16 119.6(4)
C18 C17 C16 132.1(4)
C12 C17 Zr1 74.1(2)
C18 C17 Zr1 68.75(19)
C16 C17 Zr1 124.0(2)
C10 C18 C17 108.1(3)
C10 C18 Zr1 71.9(2)
C17 C18 Zr1 79.0(2)
C10 C18 H18A 125.3
C17 C18 H18A 125.3
Zr1 C18 H18A 125.3
C21 C19 C20 109.2(4)
C21 C19 C22 108.9(3)
C20 C19 C22 109.7(3)
C21 C19 P1 120.0(3)
C20 C19 P1 103.9(3)
C22 C19 P1 104.8(3)
C19 C20 H20A 109.5
C19 C20 H20B 109.5
H20A C20 H20B 109.5
C19 C20 H20C 109.5
H20A C20 H20C 109.5
H20B C20 H20C 109.5
C19 C21 H21A 109.5
C19 C21 H21B 109.5
H21A C21 H21B 109.5
C19 C21 H21C 109.5
H21A C21 H21C 109.5
H21B C21 H21C 109.5
C19 C22 H22A 109.5
C19 C22 H22B 109.5
H22A C22 H22B 109.5
C19 C22 H22C 109.5
H22A C22 H22C 109.5
H22B C22 H22C 109.5

loop_
_geom_bond_atom_site_label_1
_geom_bond_atom_site_label_2
_geom_bond_distance
Zr1 Cl1 2.4140(11)
Zr1 Cl2 2.4293(11)
Zr1 C11 2.447(4)
Zr1 C10 2.458(4)
Zr1 C1 2.461(4)
Zr1 C2 2.458(4)
Zr1 C18 2.492(4)
Zr1 C9 2.496(3)
Zr1 C12 2.620(4)
Zr1 C8 2.623(4)
Zr1 C17 2.625(3)
Zr1 C3 2.623(4)
P1 C10 1.834(4)
P1 C1 1.838(4)
P1 C19 1.864(4)
C1 C9 1.398(5)
C1 C2 1.427(5)
C2 C3 1.441(5)
C2 H2A 1.0000
C3 C4 1.415(5)
C3 C8 1.439(5)
C4 C5 1.370(6)
C4 H4A 0.9500
C5 C6 1.408(7)
C5 H5A 0.9500
C6 C7 1.372(6)
C6 H6A 0.9500
C7 C8 1.427(5)
C7 H7A 0.9500
C8 C9 1.418(5)
C9 H9A 1.0000
C10 C11 1.417(5)
C10 C18 1.426(5)
C11 C12 1.443(5)
C11 H11A 1.0000
C12 C13 1.414(6)
C12 C17 1.422(5)
C13 C14 1.367(6)
C13 H13A 0.9500
C14 C15 1.428(7)
C14 H14A 0.9500
C15 C16 1.364(6)
C15 H15A 0.9500
C16 C17 1.432(5)
C16 H16A 0.9500
C17 C18 1.427(5)
C18 H18A 1.0000
C19 C21 1.520(6)
C19 C20 1.537(6)
C19 C22 1.533(5)
C20 H20A 0.9800
C20 H20B 0.9800
C20 H20C 0.9800
C21 H21A 0.9800
C21 H21B 0.9800
C21 H21C 0.9800
C22 H22A 0.9800
C22 H22B 0.9800
C22 H22C 0.9800

loop_
_geom_torsion_atom_site_label_1
_geom_torsion_atom_site_label_2
_geom_torsion_atom_site_label_3
_geom_torsion_atom_site_label_4
_geom_torsion
C10 P1 C1 C9 -91.8(3)
C19 P1 C1 C9 158.1(3)
C10 P1 C1 C2 64.7(4)
C19 P1 C1 C2 -45.4(4)
C10 P1 C1 Zr1 -12.81(17)
C19 P1 C1 Zr1 -122.91(17)
Cl1 Zr1 C1 C9 -117.0(2)
Cl2 Zr1 C1 C9 16.0(2)
C11 Zr1 C1 C9 155.7(2)
C10 Zr1 C1 C9 126.8(2)
C2 Zr1 C1 C9 -114.5(3)
C18 Zr1 C1 C9 100.1(2)
C12 Zr1 C1 C9 146.3(2)
C8 Zr1 C1 C9 -36.5(2)
C17 Zr1 C1 C9 111.4(2)
C3 Zr1 C1 C9 -76.2(2)
Cl1 Zr1 C1 C2 -2.5(3)
Cl2 Zr1 C1 C2 130.53(19)
C11 Zr1 C1 C2 -89.7(2)
C10 Zr1 C1 C2 -118.6(2)
C18 Zr1 C1 C2 -145.4(2)
C9 Zr1 C1 C2 114.5(3)
C12 Zr1 C1 C2 -99.2(2)
C8 Zr1 C1 C2 78.0(2)
C17 Zr1 C1 C2 -134.1(2)
C3 Zr1 C1 C2 38.3(2)
Cl1 Zr1 C1 P1 126.79(12)
Cl2 Zr1 C1 P1 -100.22(15)
C11 Zr1 C1 P1 39.50(16)
C10 Zr1 C1 P1 10.62(14)
C2 Zr1 C1 P1 129.2(3)
C18 Zr1 C1 P1 -16.18(16)
C9 Zr1 C1 P1 -116.2(3)
C12 Zr1 C1 P1 30.0(2)
C8 Zr1 C1 P1 -152.7(2)
C17 Zr1 C1 P1 -4.8(2)
C3 Zr1 C1 P1 167.6(2)
C9 C1 C2 C3 -5.9(4)
P1 C1 C2 C3 -164.2(3)
Zr1 C1 C2 C3 -73.3(3)
C9 C1 C2 Zr1 67.4(3)
P1 C1 C2 Zr1 -90.9(3)
Cl1 Zr1 C2 C1 178.0(2)
Cl2 Zr1 C2 C1 -72.3(2)
C11 Zr1 C2 C1 86.4(2)
C10 Zr1 C2 C1 52.6(2)
C18 Zr1 C2 C1 37.9(2)
C9 Zr1 C2 C1 -37.0(2)
C12 Zr1 C2 C1 97.1(2)
C8 Zr1 C2 C1 -76.6(2)
C17 Zr1 C2 C1 66.6(3)
C3 Zr1 C2 C1 -111.9(3)
Cl1 Zr1 C2 C3 -70.0(2)
Cl2 Zr1 C2 C3 39.7(3)
C11 Zr1 C2 C3 -161.7(2)
C10 Zr1 C2 C3 164.6(2)
C1 Zr1 C2 C3 111.9(3)
C18 Zr1 C2 C3 149.8(2)
C9 Zr1 C2 C3 74.9(2)
C12 Zr1 C2 C3 -151.0(2)
C8 Zr1 C2 C3 35.4(2)
C17 Zr1 C2 C3 178.5(2)
C1 C2 C3 C4 -175.9(4)
Zr1 C2 C3 C4 115.4(4)
C1 C2 C3 C8 5.0(4)
Zr1 C2 C3 C8 -63.7(3)
C1 C2 C3 Zr1 68.7(2)
Cl1 Zr1 C3 C4 -18.6(3)
Cl2 Zr1 C3 C4 81.1(3)
C11 Zr1 C3 C4 -106.8(3)
C10 Zr1 C3 C4 -143.8(3)
C1 Zr1 C3 C4 -166.5(4)
C2 Zr1 C3 C4 -127.0(4)
C18 Zr1 C3 C4 -172.2(3)
C9 Zr1 C3 C4 152.5(4)
C12 Zr1 C3 C4 -81.7(4)
C8 Zr1 C3 C4 115.9(4)
C17 Zr1 C3 C4 -131.9(5)
Cl1 Zr1 C3 C8 -134.4(2)
Cl2 Zr1 C3 C8 -34.8(2)
C11 Zr1 C3 C8 137.4(2)
C10 Zr1 C3 C8 100.3(2)
C1 Zr1 C3 C8 77.6(2)
C2 Zr1 C3 C8 117.1(3)
C18 Zr1 C3 C8 71.9(3)
C9 Zr1 C3 C8 36.6(2)
C12 Zr1 C3 C8 162.4(2)
C17 Zr1 C3 C8 112.2(6)
Cl1 Zr1 C3 C2 108.4(2)
Cl2 Zr1 C3 C2 -151.9(2)
C11 Zr1 C3 C2 20.2(3)
C10 Zr1 C3 C2 -16.8(3)
C1 Zr1 C3 C2 -39.5(2)
C18 Zr1 C3 C2 -45.2(3)
C9 Zr1 C3 C2 -80.5(2)
C12 Zr1 C3 C2 45.3(3)
C8 Zr1 C3 C2 -117.1(3)
C17 Zr1 C3 C2 -4.9(7)
C8 C3 C4 C5 -0.2(6)
C2 C3 C4 C5 -179.2(4)
Zr1 C3 C4 C5 -90.4(4)
C3 C4 C5 C6 1.1(6)
C4 C5 C6 C7 -0.2(7)
C5 C6 C7 C8 -1.7(6)
C6 C7 C8 C9 -177.7(4)
C6 C7 C8 C3 2.6(6)
C6 C7 C8 Zr1 91.4(4)
C4 C3 C8 C9 178.5(3)
C2 C3 C8 C9 -2.2(4)
Zr1 C3 C8 C9 -61.6(2)
C4 C3 C8 C7 -1.7(5)
C2 C3 C8 C7 177.6(3)
Zr1 C3 C8 C7 118.2(3)
C4 C3 C8 Zr1 -119.9(3)
C2 C3 C8 Zr1 59.4(3)
Cl1 Zr1 C8 C9 162.5(2)
Cl2 Zr1 C8 C9 -97.6(2)
C11 Zr1 C8 C9 54.8(3)
C10 Zr1 C8 C9 20.8(3)
C1 Zr1 C8 C9 37.4(2)
C2 Zr1 C8 C9 79.4(2)
C18 Zr1 C8 C9 -17.0(3)
C12 Zr1 C8 C9 49.9(7)
C17 Zr1 C8 C9 -40.8(4)
C3 Zr1 C8 C9 115.8(3)
Cl1 Zr1 C8 C7 -68.1(3)
Cl2 Zr1 C8 C7 31.8(3)
C11 Zr1 C8 C7 -175.8(3)
C10 Zr1 C8 C7 150.2(3)
C1 Zr1 C8 C7 166.7(4)
C2 Zr1 C8 C7 -151.3(4)
C18 Zr1 C8 C7 112.4(3)
C9 Zr1 C8 C7 129.4(4)
C12 Zr1 C8 C7 179.3(5)
C17 Zr1 C8 C7 88.6(4)
C3 Zr1 C8 C7 -114.9(4)
Cl1 Zr1 C8 C3 46.8(2)
Cl2 Zr1 C8 C3 146.7(2)
C11 Zr1 C8 C3 -60.9(3)
C10 Zr1 C8 C3 -95.0(2)
C1 Zr1 C8 C3 -78.4(2)
C2 Zr1 C8 C3 -36.4(2)
C18 Zr1 C8 C3 -132.7(2)
C9 Zr1 C8 C3 -115.8(3)
C12 Zr1 C8 C3 -65.8(7)
C17 Zr1 C8 C3 -156.5(2)
C2 C1 C9 C8 4.6(4)
P1 C1 C9 C8 166.1(3)
Zr1 C1 C9 C8 70.8(3)
C2 C1 C9 Zr1 -66.1(3)
P1 C1 C9 Zr1 95.3(2)
C7 C8 C9 C1 178.8(4)
C3 C8 C9 C1 -1.5(4)
Zr1 C8 C9 C1 -66.4(3)
C7 C8 C9 Zr1 -114.8(4)
C3 C8 C9 Zr1 64.9(3)
Cl1 Zr1 C9 C1 91.2(2)
Cl2 Zr1 C9 C1 -165.9(2)
C11 Zr1 C9 C1 -26.3(2)
C10 Zr1 C9 C1 -46.1(2)
C2 Zr1 C9 C1 38.1(2)
C18 Zr1 C9 C1 -79.1(2)
C12 Zr1 C9 C1 -50.9(3)
C8 Zr1 C9 C1 115.2(3)
C17 Zr1 C9 C1 -87.2(2)
C3 Zr1 C9 C1 78.8(2)
Cl1 Zr1 C9 C8 -24.0(3)
Cl2 Zr1 C9 C8 78.9(2)
C11 Zr1 C9 C8 -141.5(2)
C10 Zr1 C9 C8 -161.3(2)
C1 Zr1 C9 C8 -115.2(3)
C2 Zr1 C9 C8 -77.1(2)
C18 Zr1 C9 C8 165.7(2)
C12 Zr1 C9 C8 -166.1(2)
C17 Zr1 C9 C8 157.7(2)
C3 Zr1 C9 C8 -36.4(2)
C1 P1 C10 C11 -64.6(4)
C19 P1 C10 C11 45.6(4)
C1 P1 C10 C18 91.4(3)
C19 P1 C10 C18 -158.4(3)
C1 P1 C10 Zr1 12.84(17)
C19 P1 C10 Zr1 123.01(17)
Cl1 Zr1 C10 C11 2.3(3)
Cl2 Zr1 C10 C11 -130.9(2)
C1 Zr1 C10 C11 119.9(2)
C2 Zr1 C10 C11 90.5(2)
C18 Zr1 C10 C11 -114.7(3)
C9 Zr1 C10 C11 145.6(2)
C12 Zr1 C10 C11 -38.2(2)
C8 Zr1 C10 C11 134.7(2)
C17 Zr1 C10 C11 -77.4(2)
C3 Zr1 C10 C11 99.6(2)
Cl1 Zr1 C10 C18 116.9(2)
Cl2 Zr1 C10 C18 -16.3(2)
C11 Zr1 C10 C18 114.7(3)
C1 Zr1 C10 C18 -125.5(3)
C2 Zr1 C10 C18 -154.9(2)
C9 Zr1 C10 C18 -99.7(2)
C12 Zr1 C10 C18 76.4(2)
C8 Zr1 C10 C18 -110.6(2)
C17 Zr1 C10 C18 37.3(2)
C3 Zr1 C10 C18 -145.8(2)
Cl1 Zr1 C10 P1 -128.26(12)
Cl2 Zr1 C10 P1 98.52(15)
C11 Zr1 C10 P1 -130.5(3)
C1 Zr1 C10 P1 -10.65(14)
C2 Zr1 C10 P1 -40.07(16)
C18 Zr1 C10 P1 114.8(3)
C9 Zr1 C10 P1 15.10(16)
C12 Zr1 C10 P1 -168.8(2)
C8 Zr1 C10 P1 4.2(2)
C17 Zr1 C10 P1 152.1(2)
C3 Zr1 C10 P1 -31.0(2)
C18 C10 C11 C12 6.6(4)
P1 C10 C11 C12 164.2(3)
Zr1 C10 C11 C12 73.5(3)
C18 C10 C11 Zr1 -67.0(3)
P1 C10 C11 Zr1 90.7(3)
Cl1 Zr1 C11 C10 -178.2(2)
Cl2 Zr1 C11 C10 72.7(2)
C1 Zr1 C11 C10 -51.6(2)
C2 Zr1 C11 C10 -85.6(2)
C18 Zr1 C11 C10 37.5(2)
C9 Zr1 C11 C10 -37.7(2)
C12 Zr1 C11 C10 112.4(3)
C8 Zr1 C11 C10 -65.8(3)
C17 Zr1 C11 C10 77.3(2)
C3 Zr1 C11 C10 -96.4(2)
Cl1 Zr1 C11 C12 69.5(2)
Cl2 Zr1 C11 C12 -39.7(3)
C10 Zr1 C11 C12 -112.4(3)
C1 Zr1 C11 C12 -164.0(2)
C2 Zr1 C11 C12 162.1(2)
C18 Zr1 C11 C12 -74.9(2)
C9 Zr1 C11 C12 -150.1(2)
C8 Zr1 C11 C12 -178.2(2)
C17 Zr1 C11 C12 -35.1(2)
C3 Zr1 C11 C12 151.2(2)
C10 C11 C12 C13 175.2(4)
Zr1 C11 C12 C13 -115.8(4)
C10 C11 C12 C17 -4.9(4)
Zr1 C11 C12 C17 64.1(3)
C10 C11 C12 Zr1 -69.0(2)
Cl1 Zr1 C12 C13 18.0(3)
Cl2 Zr1 C12 C13 -81.2(3)
C11 Zr1 C12 C13 126.5(4)
C10 Zr1 C12 C13 165.6(4)
C1 Zr1 C12 C13 144.0(3)
C2 Zr1 C12 C13 106.7(3)
C18 Zr1 C12 C13 -152.6(4)
C9 Zr1 C12 C13 171.6(3)
C8 Zr1 C12 C13 132.9(6)
C17 Zr1 C12 C13 -116.6(4)
C3 Zr1 C12 C13 81.5(4)
Cl1 Zr1 C12 C17 134.6(2)
Cl2 Zr1 C12 C17 35.3(2)
C11 Zr1 C12 C17 -116.9(3)
C10 Zr1 C12 C17 -77.8(2)
C1 Zr1 C12 C17 -99.4(2)
C2 Zr1 C12 C17 -136.8(2)
C18 Zr1 C12 C17 -36.0(2)
C9 Zr1 C12 C17 -71.9(3)
C8 Zr1 C12 C17 -110.6(6)
C3 Zr1 C12 C17 -162.0(2)
Cl1 Zr1 C12 C11 -108.5(2)
Cl2 Zr1 C12 C11 152.3(2)
C10 Zr1 C12 C11 39.1(2)
C1 Zr1 C12 C11 17.5(3)
C2 Zr1 C12 C11 -19.8(3)
C18 Zr1 C12 C11 80.9(2)
C9 Zr1 C12 C11 45.0(3)
C8 Zr1 C12 C11 6.4(7)
C17 Zr1 C12 C11 116.9(3)
C3 Zr1 C12 C11 -45.0(3)
C17 C12 C13 C14 0.8(6)
C11 C12 C13 C14 -179.3(4)
Zr1 C12 C13 C14 92.0(4)
C12 C13 C14 C15 -0.9(6)
C13 C14 C15 C16 0.0(7)
C14 C15 C16 C17 1.0(6)
C13 C12 C17 C18 -178.7(3)
C11 C12 C17 C18 1.4(4)
Zr1 C12 C17 C18 60.6(2)
C13 C12 C17 C16 0.3(5)
C11 C12 C17 C16 -179.7(3)
Zr1 C12 C17 C16 -120.4(3)
C13 C12 C17 Zr1 120.7(3)
C11 C12 C17 Zr1 -59.2(2)
C15 C16 C17 C12 -1.2(5)
C15 C16 C17 C18 177.5(4)
C15 C16 C17 Zr1 -91.3(4)
Cl1 Zr1 C17 C12 -46.1(2)
Cl2 Zr1 C17 C12 -146.4(2)
C11 Zr1 C17 C12 36.7(2)
C10 Zr1 C17 C12 78.6(2)
C1 Zr1 C17 C12 95.8(2)
C2 Zr1 C17 C12 61.4(3)
C18 Zr1 C17 C12 117.4(3)
C9 Zr1 C17 C12 132.7(2)
C8 Zr1 C17 C12 157.0(2)
C3 Zr1 C17 C12 65.1(6)
Cl1 Zr1 C17 C18 -163.5(2)
Cl2 Zr1 C17 C18 96.2(2)
C11 Zr1 C17 C18 -80.7(2)
C10 Zr1 C17 C18 -38.8(2)
C1 Zr1 C17 C18 -21.6(3)
C2 Zr1 C17 C18 -56.0(3)
C9 Zr1 C17 C18 15.3(3)
C12 Zr1 C17 C18 -117.4(3)
C8 Zr1 C17 C18 39.6(4)
C3 Zr1 C17 C18 -52.3(7)
Cl1 Zr1 C17 C16 69.2(3)
Cl2 Zr1 C17 C16 -31.1(3)
C11 Zr1 C17 C16 152.1(4)
C10 Zr1 C17 C16 -166.1(4)
C1 Zr1 C17 C16 -148.9(3)
C2 Zr1 C17 C16 176.7(3)
C18 Zr1 C17 C16 -127.3(4)
C9 Zr1 C17 C16 -112.0(3)
C12 Zr1 C17 C16 115.3(4)
C8 Zr1 C17 C16 -87.6(4)
C3 Zr1 C17 C16 -179.5(5)
C11 C10 C18 C17 -5.7(4)
P1 C10 C18 C17 -167.2(2)
Zr1 C10 C18 C17 -71.5(3)
C11 C10 C18 Zr1 65.8(2)
P1 C10 C18 Zr1 -95.7(2)
C12 C17 C18 C10 2.6(4)
C16 C17 C18 C10 -176.1(4)
Zr1 C17 C18 C10 66.7(2)
C12 C17 C18 Zr1 -64.0(3)
C16 C17 C18 Zr1 117.2(4)
Cl1 Zr1 C18 C10 -91.0(2)
Cl2 Zr1 C18 C10 165.8(2)
C11 Zr1 C18 C10 -37.6(2)
C1 Zr1 C18 C10 47.2(2)
C2 Zr1 C18 C10 27.2(3)
C9 Zr1 C18 C10 79.4(2)
C12 Zr1 C18 C10 -78.2(2)
C8 Zr1 C18 C10 88.3(2)
C17 Zr1 C18 C10 -113.4(3)
C3 Zr1 C18 C10 51.8(3)
Cl1 Zr1 C18 C17 22.4(3)
Cl2 Zr1 C18 C17 -80.8(2)
C11 Zr1 C18 C17 75.7(2)
C10 Zr1 C18 C17 113.4(3)
C1 Zr1 C18 C17 160.6(2)
C2 Zr1 C18 C17 140.6(2)
C9 Zr1 C18 C17 -167.2(2)
C12 Zr1 C18 C17 35.1(2)
C8 Zr1 C18 C17 -158.3(2)
C3 Zr1 C18 C17 165.2(2)
C10 P1 C19 C21 -50.7(4)
C1 P1 C19 C21 46.3(4)
C10 P1 C19 C20 -173.0(3)
C1 P1 C19 C20 -75.9(3)
C10 P1 C19 C22 71.9(3)
C1 P1 C19 C22 169.0(3)
